data_7053204
loop_
_publ_author_name
'Pilar Carranza, M.'
'Manzano, Blanca R.'
'Jal\'on, F\'elix A.'
'Rodr\'iguez, Ana M.'
'Santos, Luc\'ia'
'Moreno, Miquel'

_publ_section_title
;
 Experimental and theoretical evidence of unsupported Ag--Ag interactions
 in complexes with triazine-based ligands. Subtle effects of the symmetry
 of the triazine substituents
;
_journal_issue 10
_journal_name_full 'New Journal of Chemistry'
_journal_page_first 3183
_journal_paper_doi 10.1039/c3nj00738c
_journal_volume 37
_journal_year 2013
_chemical_formula_moiety '(C18 H24 Ag F3 N8 O3 S)2'
_chemical_formula_sum 'C36 H48 Ag2 F6 N16 O6 S2'
_chemical_formula_weight 1194.76
_chemical_name_systematic
;
 ?
;
_space_group_IT_number 2
_symmetry_cell_setting triclinic
_symmetry_space_group_name_Hall '-P 1'
_symmetry_space_group_name_H-M 'P -1'
_atom_sites_solution_hydrogens geom
_atom_sites_solution_primary direct
_atom_sites_solution_secondary difmap
_audit_creation_method SHELXL-97
_cell_angle_alpha 91.920(4)
_cell_angle_beta 103.279(3)
_cell_angle_gamma 99.284(3)
_cell_formula_units_Z 2
_cell_length_a 9.4378(19)
_cell_length_b 13.969(3)
_cell_length_c 17.639(4)
_cell_measurement_temperature 100(2)
_cell_volume 2227.6(8)
_computing_structure_refinement 'SHELXL-97 (Sheldrick, 1997)'
_diffrn_ambient_temperature 100(2)
_diffrn_measured_fraction_theta_full 0.987
_diffrn_measured_fraction_theta_max 0.987
_diffrn_measurement_device_type 'CCD area detector'
_diffrn_measurement_method 'omega and phi scans'
_diffrn_radiation_monochromator graphite
_diffrn_radiation_source 'fine-focus sealed tube'
_diffrn_radiation_type MoK\a
_diffrn_radiation_wavelength 0.71073
_diffrn_reflns_av_R_equivalents 0.0000
_diffrn_reflns_av_sigmaI/netI 0.0446
_diffrn_reflns_limit_h_max 12
_diffrn_reflns_limit_h_min -12
_diffrn_reflns_limit_k_max 18
_diffrn_reflns_limit_k_min -18
_diffrn_reflns_limit_l_max 23
_diffrn_reflns_limit_l_min 0
_diffrn_reflns_number 10998
_diffrn_reflns_theta_full 28.35
_diffrn_reflns_theta_max 28.35
_diffrn_reflns_theta_min 2.25
_exptl_absorpt_coefficient_mu 1.064
_exptl_absorpt_correction_T_max 0.8399
_exptl_absorpt_correction_T_min 0.6636
_exptl_absorpt_correction_type multi-scan
_exptl_absorpt_process_details SADABS
_exptl_crystal_colour colourless
_exptl_crystal_density_diffrn 1.781
_exptl_crystal_density_method 'not measured'
_exptl_crystal_description prism
_exptl_crystal_F_000 1208
_exptl_crystal_size_max 0.42
_exptl_crystal_size_mid 0.19
_exptl_crystal_size_min 0.17
_refine_diff_density_max 0.787
_refine_diff_density_min -0.535
_refine_diff_density_rms 0.097
_refine_ls_extinction_method none
_refine_ls_goodness_of_fit_ref 1.033
_refine_ls_hydrogen_treatment constr
_refine_ls_matrix_type full
_refine_ls_number_parameters 625
_refine_ls_number_reflns 10998
_refine_ls_number_restraints 0
_refine_ls_restrained_S_all 1.033
_refine_ls_R_factor_all 0.0492
_refine_ls_R_factor_gt 0.0320
_refine_ls_shift/su_max 0.001
_refine_ls_shift/su_mean 0.000
_refine_ls_structure_factor_coef Fsqd
_refine_ls_weighting_details 'calc w=1/[\s^2^(Fo^2^)+(0.0378P)^2^+0.0000P] where P=(Fo^2^+2Fc^2^)/3'
_refine_ls_weighting_scheme calc
_refine_ls_wR_factor_gt 0.0727
_refine_ls_wR_factor_ref 0.0778
_reflns_number_gt 8247
_reflns_number_total 10998
_reflns_threshold_expression >2sigma(I)
_cod_data_source_file c3nj00738c.txt
_cod_data_source_block 2b
_cod_original_cell_volume 2227.5(8)
_cod_original_sg_symbol_H-M P-1
_cod_database_code 7053204

loop_
_symmetry_equiv_pos_as_xyz
'x, y, z'
'-x, -y, -z'

loop_
_atom_site_label
_atom_site_type_symbol
_atom_site_fract_x
_atom_site_fract_y
_atom_site_fract_z
_atom_site_U_iso_or_equiv
_atom_site_adp_type
_atom_site_occupancy
_atom_site_symmetry_multiplicity
_atom_site_calc_flag
_atom_site_refinement_flags
Ag1 Ag 0.01888(2) 0.388534(14) 1.003579(11) 0.01839(6) Uani 1 1 d .
Ag2 Ag 0.99161(2) 0.115104(13) 0.512035(10) 0.01798(6) Uani 1 1 d .
N1 N 0.0391(2) 0.39649(14) 0.86809(11) 0.0146(4) Uani 1 1 d .
N2 N 0.1448(2) 0.46869(14) 0.85246(11) 0.0130(4) Uani 1 1 d .
N3 N 0.2163(2) 0.50993(14) 0.98486(11) 0.0136(4) Uani 1 1 d .
N4 N 0.3625(2) 0.57827(14) 0.90095(11) 0.0134(4) Uani 1 1 d .
N5 N 0.4496(2) 0.60761(14) 1.04064(11) 0.0134(4) Uani 1 1 d .
N6 N 0.1919(2) 0.45403(14) 1.12263(11) 0.0134(4) Uani 1 1 d .
N7 N 0.3069(2) 0.52640(14) 1.11820(11) 0.0126(4) Uani 1 1 d .
N8 N 0.5742(2) 0.68868(14) 0.95673(11) 0.0136(4) Uani 1 1 d .
N9 N 0.9765(2) 0.07716(14) 0.64289(11) 0.0137(4) Uani 1 1 d .
N10 N 0.8683(2) 0.00188(14) 0.65076(11) 0.0129(4) Uani 1 1 d .
N11 N 0.7887(2) -0.01028(14) 0.51649(11) 0.0137(4) Uani 1 1 d .
N12 N 0.6426(2) -0.09623(14) 0.59407(11) 0.0132(4) Uani 1 1 d .
N13 N 0.5491(2) -0.09629(14) 0.45477(11) 0.0131(4) Uani 1 1 d .
N14 N 0.8098(2) 0.07674(14) 0.38935(11) 0.0140(4) Uani 1 1 d .
N15 N 0.6911(2) 0.00222(14) 0.38600(11) 0.0125(4) Uani 1 1 d .
N16 N 0.4255(2) -0.19582(14) 0.52936(11) 0.0141(4) Uani 1 1 d .
C1 C 0.1356(3) 0.46951(18) 0.77280(13) 0.0147(5) Uani 1 1 d .
C2 C 0.0211(3) 0.39684(18) 0.73850(14) 0.0186(5) Uani 1 1 d .
H2 H -0.0138 0.3786 0.6842 0.022 Uiso 1 1 calc R
C3 C -0.0352(3) 0.35419(18) 0.79931(14) 0.0159(5) Uani 1 1 d .
C4 C 0.2318(3) 0.53841(19) 0.73533(14) 0.0197(5) Uani 1 1 d .
H4A H 0.1966 0.5284 0.6784 0.030 Uiso 1 1 calc R
H4B H 0.3338 0.5267 0.7508 0.030 Uiso 1 1 calc R
H4C H 0.2284 0.6054 0.7522 0.030 Uiso 1 1 calc R
C5 C -0.1592(3) 0.27109(18) 0.79388(15) 0.0208(5) Uani 1 1 d .
H5A H -0.1330 0.2119 0.7736 0.031 Uiso 1 1 calc R
H5B H -0.2487 0.2853 0.7586 0.031 Uiso 1 1 calc R
H5C H -0.1773 0.2615 0.8459 0.031 Uiso 1 1 calc R
C7 C 0.3269(2) 0.55066(17) 1.04427(13) 0.0119(5) Uani 1 1 d .
C8 C 0.4588(2) 0.62501(17) 0.96606(14) 0.0138(5) Uani 1 1 d .
C9 C 0.2077(3) 0.44170(17) 1.19814(14) 0.0142(5) Uani 1 1 d .
C10 C 0.3328(3) 0.50602(17) 1.24264(13) 0.0155(5) Uani 1 1 d .
H10 H 0.3672 0.5110 1.2979 0.019 Uiso 1 1 calc R
C11 C 0.3948(3) 0.55934(17) 1.19164(13) 0.0141(5) Uani 1 1 d .
C12 C 0.1048(3) 0.36626(18) 1.22555(14) 0.0191(5) Uani 1 1 d .
H12A H 0.0156 0.3453 1.1836 0.029 Uiso 1 1 calc R
H12B H 0.0775 0.3933 1.2711 0.029 Uiso 1 1 calc R
H12C H 0.1533 0.3103 1.2400 0.029 Uiso 1 1 calc R
C13 C 0.5243(3) 0.63933(18) 1.20744(14) 0.0184(5) Uani 1 1 d .
H13A H 0.5642 0.6516 1.2640 0.028 Uiso 1 1 calc R
H13B H 0.4937 0.6984 1.1856 0.028 Uiso 1 1 calc R
H13C H 0.6005 0.6208 1.1832 0.028 Uiso 1 1 calc R
C14 C 0.5908(3) 0.71002(18) 0.87813(14) 0.0164(5) Uani 1 1 d .
H14A H 0.5586 0.6493 0.8436 0.020 Uiso 1 1 calc R
H14B H 0.6966 0.7333 0.8804 0.020 Uiso 1 1 calc R
C15 C 0.5019(3) 0.78604(19) 0.84332(14) 0.0209(6) Uani 1 1 d .
H15A H 0.3982 0.7659 0.8447 0.031 Uiso 1 1 calc R
H15B H 0.5088 0.7928 0.7891 0.031 Uiso 1 1 calc R
H15C H 0.5414 0.8486 0.8737 0.031 Uiso 1 1 calc R
C16 C 0.6745(3) 0.74767(18) 1.02432(14) 0.0188(5) Uani 1 1 d .
H16A H 0.7667 0.7763 1.0097 0.023 Uiso 1 1 calc R
H16B H 0.7010 0.7051 1.0673 0.023 Uiso 1 1 calc R
C17 C 0.6061(3) 0.82892(18) 1.05309(15) 0.0230(6) Uani 1 1 d .
H17A H 0.5772 0.8702 1.0104 0.034 Uiso 1 1 calc R
H17B H 0.6783 0.8681 1.0964 0.034 Uiso 1 1 calc R
H17C H 0.5186 0.8008 1.0711 0.034 Uiso 1 1 calc R
C18 C -0.1868(3) 0.07768(19) 0.97228(16) 0.0232(6) Uani 1 1 d .
C20 C 0.8847(3) -0.01989(18) 0.72836(13) 0.0153(5) Uani 1 1 d .
C21 C 1.0069(3) 0.04239(18) 0.76879(14) 0.0167(5) Uani 1 1 d .
H21 H 1.0486 0.0455 0.8234 0.020 Uiso 1 1 calc R
C22 C 1.0603(3) 0.10160(17) 0.71427(14) 0.0143(5) Uani 1 1 d .
C23 C 0.7862(3) -0.09658(18) 0.75740(14) 0.0200(5) Uani 1 1 d .
H23A H 0.8323 -0.1072 0.8115 0.030 Uiso 1 1 calc R
H23B H 0.7704 -0.1572 0.7246 0.030 Uiso 1 1 calc R
H23C H 0.6911 -0.0759 0.7552 0.030 Uiso 1 1 calc R
C24 C 1.1882(3) 0.18275(18) 0.72884(15) 0.0202(5) Uani 1 1 d .
H24A H 1.2106 0.2004 0.6790 0.030 Uiso 1 1 calc R
H24B H 1.2744 0.1623 0.7625 0.030 Uiso 1 1 calc R
H24C H 1.1639 0.2391 0.7546 0.030 Uiso 1 1 calc R
C25 C 0.7594(2) -0.03863(17) 0.58426(13) 0.0119(5) Uani 1 1 d .
C26 C 0.6734(2) -0.03820(16) 0.45575(13) 0.0116(5) Uani 1 1 d .
C27 C 0.5418(2) -0.12946(17) 0.52565(13) 0.0125(5) Uani 1 1 d .
C28 C 0.6056(3) -0.01795(18) 0.31064(13) 0.0153(5) Uani 1 1 d .
C29 C 0.6728(3) 0.04535(17) 0.26617(13) 0.0154(5) Uani 1 1 d .
H29 H 0.6413 0.0499 0.2114 0.018 Uiso 1 1 calc R
C30 C 0.7973(3) 0.10218(17) 0.31728(13) 0.0144(5) Uani 1 1 d .
C31 C 0.4717(3) -0.09411(19) 0.28644(14) 0.0192(5) Uani 1 1 d .
H31A H 0.4371 -0.0990 0.2294 0.029 Uiso 1 1 calc R
H31B H 0.3939 -0.0769 0.3100 0.029 Uiso 1 1 calc R
H31C H 0.4955 -0.1567 0.3039 0.029 Uiso 1 1 calc R
C32 C 0.9028(3) 0.18451(18) 0.29954(14) 0.0183(5) Uani 1 1 d .
H32A H 0.8584 0.2435 0.2965 0.028 Uiso 1 1 calc R
H32B H 0.9253 0.1691 0.2495 0.028 Uiso 1 1 calc R
H32C H 0.9941 0.1952 0.3409 0.028 Uiso 1 1 calc R
C33 C 0.3150(3) -0.23735(18) 0.45774(14) 0.0176(5) Uani 1 1 d .
H33A H 0.2951 -0.1848 0.4226 0.021 Uiso 1 1 calc R
H33B H 0.2214 -0.2644 0.4716 0.021 Uiso 1 1 calc R
C34 C 0.3642(3) -0.31638(18) 0.41490(15) 0.0233(6) Uani 1 1 d .
H34A H 0.4505 -0.2885 0.3958 0.035 Uiso 1 1 calc R
H34B H 0.2837 -0.3454 0.3706 0.035 Uiso 1 1 calc R
H34C H 0.3905 -0.3666 0.4505 0.035 Uiso 1 1 calc R
C35 C 0.4139(3) -0.23688(18) 0.60387(14) 0.0176(5) Uani 1 1 d .
H35A H 0.3088 -0.2629 0.6012 0.021 Uiso 1 1 calc R
H35B H 0.4477 -0.1841 0.6462 0.021 Uiso 1 1 calc R
C36 C 0.5035(3) -0.31717(19) 0.62408(15) 0.0223(6) Uani 1 1 d .
H36A H 0.4616 -0.3736 0.5865 0.033 Uiso 1 1 calc R
H36B H 0.5007 -0.3360 0.6768 0.033 Uiso 1 1 calc R
H36C H 0.6061 -0.2939 0.6220 0.033 Uiso 1 1 calc R
C37 C 1.1664(3) 0.4223(2) 0.47212(15) 0.0238(6) Uani 1 1 d .
S1 S -0.13171(7) 0.18044(5) 1.04463(4) 0.01763(13) Uani 1 1 d .
O1 O -0.1810(2) 0.26022(13) 1.00080(11) 0.0261(4) Uani 1 1 d .
O2 O 0.02678(19) 0.18960(14) 1.06755(12) 0.0331(5) Uani 1 1 d .
O3 O -0.2096(2) 0.15135(15) 1.10256(11) 0.0370(5) Uani 1 1 d .
F1 F -0.15474(18) -0.00393(11) 1.00351(10) 0.0335(4) Uani 1 1 d .
F2 F -0.1181(2) 0.09050(13) 0.91488(10) 0.0469(5) Uani 1 1 d .
F3 F -0.33193(19) 0.06204(13) 0.94078(11) 0.0507(5) Uani 1 1 d .
S2 S 1.17683(7) 0.32560(5) 0.53888(4) 0.01725(13) Uani 1 1 d .
C6 C 0.2474(2) 0.52293(17) 0.91516(13) 0.0128(5) Uani 1 1 d .
O4 O 1.1879(2) 0.24195(13) 0.49112(11) 0.0280(4) Uani 1 1 d .
O5 O 1.03767(19) 0.31579(14) 0.56126(11) 0.0282(4) Uani 1 1 d .
O6 O 1.3055(2) 0.36241(15) 0.59949(11) 0.0313(5) Uani 1 1 d .
F4 F 1.0449(2) 0.40169(13) 0.41409(9) 0.0398(4) Uani 1 1 d .
F5 F 1.2819(2) 0.43538(12) 0.44015(11) 0.0449(5) Uani 1 1 d .
F6 F 1.16310(18) 0.50634(11) 0.50909(10) 0.0309(4) Uani 1 1 d .

loop_
_atom_site_aniso_label
_atom_site_aniso_U_11
_atom_site_aniso_U_22
_atom_site_aniso_U_33
_atom_site_aniso_U_23
_atom_site_aniso_U_13
_atom_site_aniso_U_12
Ag1 0.01477(10) 0.01932(11) 0.01902(10) 0.00228(8) 0.00408(7) -0.00334(7)
Ag2 0.01516(10) 0.01901(11) 0.01743(10) 0.00204(8) 0.00409(7) -0.00430(7)
N1 0.0117(10) 0.0128(10) 0.0179(10) 0.0017(8) 0.0021(8) -0.0003(8)
N2 0.0126(10) 0.0142(11) 0.0111(10) 0.0016(8) 0.0013(7) 0.0008(8)
N3 0.0116(10) 0.0159(11) 0.0117(10) 0.0001(8) 0.0020(7) -0.0010(8)
N4 0.0121(10) 0.0140(10) 0.0139(10) 0.0019(8) 0.0032(8) 0.0011(8)
N5 0.0131(10) 0.0123(10) 0.0132(10) 0.0021(8) 0.0015(8) 0.0002(8)
N6 0.0130(10) 0.0115(10) 0.0160(10) 0.0016(8) 0.0050(8) 0.0001(8)
N7 0.0125(10) 0.0127(10) 0.0108(9) -0.0001(8) 0.0020(7) -0.0019(8)
N8 0.0103(10) 0.0155(11) 0.0144(10) 0.0042(8) 0.0029(8) 0.0000(8)
N9 0.0120(10) 0.0109(10) 0.0168(10) 0.0022(8) 0.0024(8) -0.0010(8)
N10 0.0121(10) 0.0142(10) 0.0111(10) 0.0027(8) 0.0023(7) -0.0014(8)
N11 0.0137(10) 0.0154(11) 0.0107(10) 0.0016(8) 0.0029(8) -0.0010(8)
N12 0.0122(10) 0.0134(10) 0.0145(10) 0.0016(8) 0.0047(8) 0.0014(8)
N13 0.0112(10) 0.0138(10) 0.0139(10) 0.0022(8) 0.0029(8) 0.0008(8)
N14 0.0144(10) 0.0120(10) 0.0153(10) 0.0018(8) 0.0057(8) -0.0012(8)
N15 0.0117(10) 0.0152(11) 0.0092(9) 0.0019(8) 0.0015(7) -0.0009(8)
N16 0.0125(10) 0.0151(11) 0.0139(10) 0.0000(8) 0.0035(8) -0.0006(8)
C1 0.0147(12) 0.0192(13) 0.0111(11) 0.0001(10) 0.0025(9) 0.0067(10)
C2 0.0188(13) 0.0210(14) 0.0153(12) -0.0004(10) 0.0007(10) 0.0063(10)
C3 0.0142(12) 0.0159(13) 0.0171(12) -0.0002(10) 0.0010(9) 0.0051(10)
C4 0.0190(13) 0.0255(15) 0.0143(12) 0.0045(10) 0.0037(10) 0.0030(11)
C5 0.0177(13) 0.0177(14) 0.0239(14) -0.0017(11) 0.0018(10) -0.0004(10)
C7 0.0116(11) 0.0111(12) 0.0140(11) 0.0020(9) 0.0029(9) 0.0047(9)
C8 0.0113(12) 0.0144(12) 0.0163(12) 0.0025(9) 0.0037(9) 0.0035(9)
C9 0.0143(12) 0.0145(12) 0.0162(12) 0.0022(10) 0.0065(9) 0.0049(9)
C10 0.0203(13) 0.0165(13) 0.0101(11) 0.0009(9) 0.0024(9) 0.0060(10)
C11 0.0138(12) 0.0146(13) 0.0131(11) -0.0006(9) 0.0016(9) 0.0027(9)
C12 0.0218(13) 0.0158(13) 0.0202(13) 0.0042(10) 0.0092(10) -0.0015(10)
C13 0.0189(13) 0.0201(14) 0.0135(12) 0.0003(10) 0.0015(9) -0.0013(10)
C14 0.0154(12) 0.0181(13) 0.0174(12) 0.0029(10) 0.0087(10) 0.0009(10)
C15 0.0241(14) 0.0249(15) 0.0169(13) 0.0085(11) 0.0082(10) 0.0073(11)
C16 0.0131(12) 0.0230(14) 0.0183(13) 0.0051(11) 0.0022(9) -0.0010(10)
C17 0.0305(15) 0.0178(14) 0.0184(13) 0.0007(11) 0.0051(11) -0.0012(11)
C18 0.0221(14) 0.0208(15) 0.0262(14) 0.0001(11) 0.0034(11) 0.0056(11)
C20 0.0166(12) 0.0187(13) 0.0119(11) 0.0021(10) 0.0039(9) 0.0053(10)
C21 0.0173(13) 0.0206(14) 0.0116(11) -0.0012(10) 0.0022(9) 0.0036(10)
C22 0.0124(12) 0.0122(12) 0.0173(12) -0.0018(9) 0.0017(9) 0.0024(9)
C23 0.0195(13) 0.0237(14) 0.0150(12) 0.0044(10) 0.0031(10) -0.0001(10)
C24 0.0141(12) 0.0181(14) 0.0243(14) -0.0014(11) 0.0003(10) -0.0029(10)
C25 0.0124(11) 0.0120(12) 0.0116(11) 0.0027(9) 0.0017(9) 0.0040(9)
C26 0.0129(12) 0.0109(12) 0.0115(11) 0.0007(9) 0.0034(9) 0.0030(9)
C27 0.0115(11) 0.0137(12) 0.0130(11) 0.0016(9) 0.0035(9) 0.0030(9)
C28 0.0148(12) 0.0172(13) 0.0130(12) -0.0008(10) 0.0001(9) 0.0053(10)
C29 0.0183(13) 0.0171(13) 0.0111(11) 0.0018(9) 0.0018(9) 0.0064(10)
C30 0.0176(12) 0.0134(12) 0.0155(12) 0.0039(9) 0.0074(9) 0.0063(9)
C31 0.0183(13) 0.0220(14) 0.0148(12) 0.0003(10) 0.0010(10) 0.0001(10)
C32 0.0206(13) 0.0162(13) 0.0201(13) 0.0041(10) 0.0093(10) 0.0017(10)
C33 0.0115(12) 0.0194(13) 0.0186(12) 0.0013(10) 0.0005(9) -0.0022(10)
C34 0.0284(15) 0.0173(14) 0.0193(13) -0.0017(11) 0.0008(11) -0.0028(11)
C35 0.0170(13) 0.0183(13) 0.0178(12) 0.0029(10) 0.0079(10) -0.0018(10)
C36 0.0264(15) 0.0224(14) 0.0201(13) 0.0054(11) 0.0077(11) 0.0061(11)
C37 0.0320(16) 0.0223(15) 0.0226(14) 0.0035(11) 0.0163(12) 0.0062(12)
S1 0.0161(3) 0.0184(3) 0.0181(3) -0.0012(2) 0.0060(2) 0.0001(2)
O1 0.0212(10) 0.0177(10) 0.0379(11) 0.0047(8) 0.0052(8) 0.0011(8)
O2 0.0138(10) 0.0350(12) 0.0438(12) -0.0064(10) -0.0023(8) 0.0004(8)
O3 0.0464(13) 0.0430(13) 0.0297(11) 0.0064(10) 0.0251(10) 0.0076(10)
F1 0.0322(10) 0.0168(9) 0.0536(11) 0.0065(8) 0.0124(8) 0.0065(7)
F2 0.0815(15) 0.0423(12) 0.0274(10) 0.0029(8) 0.0275(10) 0.0202(10)
F3 0.0309(10) 0.0389(11) 0.0662(14) -0.0228(10) -0.0184(9) 0.0080(8)
S2 0.0146(3) 0.0181(3) 0.0175(3) 0.0030(2) 0.0036(2) -0.0014(2)
C6 0.0133(12) 0.0123(12) 0.0128(11) 0.0021(9) 0.0019(9) 0.0033(9)
O4 0.0334(11) 0.0174(10) 0.0335(11) 0.0008(8) 0.0104(9) 0.0024(8)
O5 0.0188(10) 0.0388(12) 0.0270(10) 0.0058(9) 0.0104(8) -0.0027(8)
O6 0.0194(10) 0.0379(12) 0.0289(11) -0.0005(9) -0.0067(8) 0.0013(9)
F4 0.0580(12) 0.0421(11) 0.0178(8) 0.0031(8) -0.0012(8) 0.0185(9)
F5 0.0632(13) 0.0284(10) 0.0645(13) 0.0159(9) 0.0534(11) 0.0125(9)
F6 0.0397(10) 0.0155(8) 0.0423(10) -0.0016(7) 0.0182(8) 0.0078(7)

loop_
_atom_type_symbol
_atom_type_description
_atom_type_scat_dispersion_real
_atom_type_scat_dispersion_imag
_atom_type_scat_source
C C 0.0033 0.0016 'International Tables Vol C Tables 4.2.6.8 and 6.1.1.4'
H H 0.0000 0.0000 'International Tables Vol C Tables 4.2.6.8 and 6.1.1.4'
N N 0.0061 0.0033 'International Tables Vol C Tables 4.2.6.8 and 6.1.1.4'
O O 0.0106 0.0060 'International Tables Vol C Tables 4.2.6.8 and 6.1.1.4'
F F 0.0171 0.0103 'International Tables Vol C Tables 4.2.6.8 and 6.1.1.4'
S S 0.1246 0.1234 'International Tables Vol C Tables 4.2.6.8 and 6.1.1.4'
Ag Ag -0.8971 1.1015 'International Tables Vol C Tables 4.2.6.8 and 6.1.1.4'

loop_
_geom_angle_atom_site_label_1
_geom_angle_atom_site_label_2
_geom_angle_atom_site_label_3
_geom_angle
_geom_angle_site_symmetry_3
O1 Ag1 N6 122.08(7) .
O1 Ag1 N3 170.82(6) .
N6 Ag1 N3 66.45(6) .
O1 Ag1 N1 105.27(7) .
N6 Ag1 N1 130.41(6) .
N3 Ag1 N1 65.63(6) .
O1 Ag1 Ag1 122.91(5) 2_567
N6 Ag1 Ag1 80.68(5) 2_567
N3 Ag1 Ag1 59.52(5) 2_567
N1 Ag1 Ag1 85.96(5) 2_567
N11 Ag2 N14 65.94(6) .
N11 Ag2 N9 66.23(6) .
N14 Ag2 N9 130.41(6) .
N11 Ag2 O4 173.39(6) .
N14 Ag2 O4 107.53(6) .
N9 Ag2 O4 120.36(6) .
N11 Ag2 Ag2 58.02(5) 2_756
N14 Ag2 Ag2 81.51(5) 2_756
N9 Ag2 Ag2 84.29(5) 2_756
O4 Ag2 Ag2 121.27(5) 2_756
C3 N1 N2 105.35(19) .
C3 N1 Ag1 136.93(16) .
N2 N1 Ag1 117.38(13) .
N1 N2 C1 111.05(19) .
N1 N2 C6 118.59(18) .
C1 N2 C6 130.2(2) .
C7 N3 C6 112.93(19) .
C7 N3 Ag1 121.76(15) .
C6 N3 Ag1 122.91(15) .
C6 N4 C8 113.82(19) .
C7 N5 C8 113.3(2) .
C9 N6 N7 105.41(18) .
C9 N6 Ag1 136.62(16) .
N7 N6 Ag1 117.93(13) .
N6 N7 C11 111.44(18) .
N6 N7 C7 118.81(18) .
C11 N7 C7 129.5(2) .
C8 N8 C14 120.2(2) .
C8 N8 C16 120.42(19) .
C14 N8 C16 118.87(18) .
C22 N9 N10 105.53(18) .
C22 N9 Ag2 136.12(16) .
N10 N9 Ag2 117.60(13) .
N9 N10 C20 111.21(18) .
N9 N10 C25 118.89(18) .
C20 N10 C25 129.87(19) .
C26 N11 C25 112.27(19) .
C26 N11 Ag2 122.98(15) .
C25 N11 Ag2 122.21(15) .
C25 N12 C27 113.44(19) .
C26 N13 C27 113.43(19) .
C30 N14 N15 105.59(18) .
C30 N14 Ag2 136.18(16) .
N15 N14 Ag2 117.82(13) .
C28 N15 N14 111.06(18) .
C28 N15 C26 130.5(2) .
N14 N15 C26 118.42(18) .
C27 N16 C35 120.47(19) .
C27 N16 C33 120.62(19) .
C35 N16 C33 118.55(18) .
C2 C1 N2 105.6(2) .
C2 C1 C4 129.0(2) .
N2 C1 C4 125.4(2) .
C1 C2 C3 106.8(2) .
N1 C3 C2 111.2(2) .
N1 C3 C5 120.1(2) .
C2 C3 C5 128.6(2) .
N5 C7 N3 127.5(2) .
N5 C7 N7 118.2(2) .
N3 C7 N7 114.3(2) .
N8 C8 N4 118.0(2) .
N8 C8 N5 117.6(2) .
N4 C8 N5 124.3(2) .
N6 C9 C10 110.4(2) .
N6 C9 C12 120.8(2) .
C10 C9 C12 128.7(2) .
C11 C10 C9 107.3(2) .
C10 C11 N7 105.4(2) .
C10 C11 C13 129.5(2) .
N7 C11 C13 125.0(2) .
N8 C14 C15 112.76(19) .
N8 C16 C17 112.3(2) .
F2 C18 F1 106.8(2) .
F2 C18 F3 107.9(2) .
F1 C18 F3 107.0(2) .
F2 C18 S1 111.78(19) .
F1 C18 S1 111.45(19) .
F3 C18 S1 111.71(18) .
C21 C20 N10 105.5(2) .
C21 C20 C23 129.3(2) .
N10 C20 C23 125.2(2) .
C20 C21 C22 107.2(2) .
N9 C22 C21 110.6(2) .
N9 C22 C24 120.8(2) .
C21 C22 C24 128.6(2) .
N12 C25 N11 127.6(2) .
N12 C25 N10 118.3(2) .
N11 C25 N10 114.12(19) .
N13 C26 N11 127.8(2) .
N13 C26 N15 118.2(2) .
N11 C26 N15 114.02(19) .
N16 C27 N13 118.0(2) .
N16 C27 N12 117.6(2) .
N13 C27 N12 124.4(2) .
C29 C28 N15 105.4(2) .
C29 C28 C31 129.5(2) .
N15 C28 C31 125.0(2) .
C28 C29 C30 106.9(2) .
N14 C30 C29 111.0(2) .
N14 C30 C32 120.4(2) .
C29 C30 C32 128.6(2) .
N16 C33 C34 112.8(2) .
N16 C35 C36 113.48(19) .
F5 C37 F6 107.8(2) .
F5 C37 F4 107.5(2) .
F6 C37 F4 107.8(2) .
F5 C37 S2 111.41(19) .
F6 C37 S2 111.01(17) .
F4 C37 S2 111.14(18) .
O3 S1 O2 116.25(13) .
O3 S1 O1 114.82(12) .
O2 S1 O1 113.29(12) .
O3 S1 C18 103.55(13) .
O2 S1 C18 103.46(12) .
O1 S1 C18 103.23(12) .
S1 O1 Ag1 111.43(10) .
O6 S2 O5 115.74(12) .
O6 S2 O4 115.37(12) .
O5 S2 O4 112.71(12) .
O6 S2 C37 103.67(13) .
O5 S2 C37 103.32(12) .
O4 S2 C37 103.96(12) .
N4 C6 N3 127.1(2) .
N4 C6 N2 118.3(2) .
N3 C6 N2 114.6(2) .
S2 O4 Ag2 103.72(10) .

loop_
_geom_bond_atom_site_label_1
_geom_bond_atom_site_label_2
_geom_bond_distance
_geom_bond_site_symmetry_2
Ag1 O1 2.3738(18) .
Ag1 N6 2.393(2) .
Ag1 N3 2.3995(19) .
Ag1 N1 2.445(2) .
Ag1 Ag1 3.1943(7) 2_567
Ag2 N11 2.3953(19) .
Ag2 N14 2.416(2) .
Ag2 N9 2.416(2) .
Ag2 O4 2.4511(19) .
Ag2 Ag2 3.2634(8) 2_756
N1 C3 1.319(3) .
N1 N2 1.382(3) .
N2 C1 1.388(3) .
N2 C6 1.396(3) .
N3 C7 1.333(3) .
N3 C6 1.339(3) .
N4 C6 1.307(3) .
N4 C8 1.360(3) .
N5 C7 1.311(3) .
N5 C8 1.365(3) .
N6 C9 1.326(3) .
N6 N7 1.377(2) .
N7 C11 1.386(3) .
N7 C7 1.404(3) .
N8 C8 1.335(3) .
N8 C14 1.466(3) .
N8 C16 1.470(3) .
N9 C22 1.324(3) .
N9 N10 1.377(2) .
N10 C20 1.391(3) .
N10 C25 1.402(3) .
N11 C26 1.335(3) .
N11 C25 1.345(3) .
N12 C25 1.305(3) .
N12 C27 1.367(3) .
N13 C26 1.310(3) .
N13 C27 1.360(3) .
N14 C30 1.316(3) .
N14 N15 1.389(2) .
N15 C28 1.381(3) .
N15 C26 1.404(3) .
N16 C27 1.333(3) .
N16 C35 1.471(3) .
N16 C33 1.473(3) .
C1 C2 1.367(3) .
C1 C4 1.491(3) .
C2 C3 1.411(3) .
C3 C5 1.493(3) .
C9 C10 1.415(3) .
C9 C12 1.486(3) .
C10 C11 1.361(3) .
C11 C13 1.484(3) .
C14 C15 1.517(3) .
C16 C17 1.521(3) .
C18 F2 1.324(3) .
C18 F1 1.331(3) .
C18 F3 1.334(3) .
C18 S1 1.814(3) .
C20 C21 1.361(3) .
C20 C23 1.486(3) .
C21 C22 1.416(3) .
C22 C24 1.485(3) .
C28 C29 1.376(3) .
C28 C31 1.483(3) .
C29 C30 1.410(3) .
C30 C32 1.486(3) .
C33 C34 1.509(3) .
C35 C36 1.515(3) .
C37 F5 1.328(3) .
C37 F6 1.332(3) .
C37 F4 1.334(3) .
C37 S2 1.822(3) .
S1 O3 1.4234(19) .
S1 O2 1.4402(19) .
S1 O1 1.4547(19) .
S2 O6 1.4306(18) .
S2 O5 1.4434(18) .
S2 O4 1.449(2) .
